data_7118374
loop_
_publ_author_name
'Yanai, Hikaru'
'Kobayashi, Osamu'
'Takada, Kenji'
'Isono, Takuya'
'Satoh, Toshifumi'
'Matsumoto, Takashi'

_publ_section_title
;
 Sequential Mukaiyama-Michael reaction induced by carbon acids.
;
_journal_issue 16
_journal_name_full 'Chemical communications (Cambridge, England)'
_journal_page_first 3280
_journal_page_last 3283
_journal_paper_doi 10.1039/c5cc10115h
_journal_volume 52
_journal_year 2016
_chemical_formula_moiety 'C19 H21 Br O5'
_chemical_formula_sum 'C19 H21 Br O5'
_chemical_formula_weight 409.27
_chemical_melting_point 97.0
_chemical_name_systematic
;
Ethyl 2-((3S*,4S*)-6-bromo-2-oxo-3-((R*)-3-oxocyclohexyl)chroman-4-yl)acetate
;
_space_group_IT_number 2
_symmetry_cell_setting triclinic
_symmetry_space_group_name_Hall '-P 1'
_symmetry_space_group_name_H-M 'P -1'
_atom_sites_solution_hydrogens geom
_atom_sites_solution_primary direct
_atom_sites_solution_secondary difmap
_audit_creation_date 'January 16 2015'
_audit_creation_method SHELXL-97
_audit_update_record
;
2015-12-03 deposited with the CCDC.
2015-12-21 downloaded from the CCDC.
;
_cell_angle_alpha 94.289(4)
_cell_angle_beta 102.730(4)
_cell_angle_gamma 95.207(4)
_cell_formula_units_Z 4
_cell_length_a 8.854(3)
_cell_length_b 14.268(4)
_cell_length_c 14.396(4)
_cell_measurement_reflns_used 4477
_cell_measurement_temperature 90
_cell_measurement_theta_max 27.43
_cell_measurement_theta_min 2.37
_cell_volume 1758.2(9)
_computing_cell_refinement 'APEX2 (Bruker AXS, 2006)'
_computing_data_collection 'APEX2 (Bruker AXS, 2006)'
_computing_data_reduction 'SAINT (Bruker AXS, 2004)'
_computing_molecular_graphics 'XSHEL (Bruker AXS,2002)'
_computing_publication_material 'XCIF (Bruker AXS, 2001)'
_computing_structure_refinement 'SHELXL-97 (Sheldrick, 1997)'
_computing_structure_solution 'SHELXS-97 (Sheldrick, 1997)'
_diffrn_ambient_temperature 90
_diffrn_detector_area_resol_mean 8.333
_diffrn_measured_fraction_theta_full 0.995
_diffrn_measured_fraction_theta_max 0.995
_diffrn_measurement_device_type 'Bruker APEXII CCD area detector'
_diffrn_measurement_method 'phi and omega scans'
_diffrn_radiation_monochromator 'Bruker Helios multilayer confocal mirror'
_diffrn_radiation_source 'Bruker TXS fine-focus rotating anode'
_diffrn_radiation_type MoK\a
_diffrn_radiation_wavelength 0.71073
_diffrn_reflns_av_R_equivalents 0.0491
_diffrn_reflns_av_sigmaI/netI 0.0583
_diffrn_reflns_limit_h_max 10
_diffrn_reflns_limit_h_min -10
_diffrn_reflns_limit_k_max 16
_diffrn_reflns_limit_k_min -16
_diffrn_reflns_limit_l_max 17
_diffrn_reflns_limit_l_min -17
_diffrn_reflns_number 17095
_diffrn_reflns_theta_full 25.03
_diffrn_reflns_theta_max 25.03
_diffrn_reflns_theta_min 1.44
_exptl_absorpt_coefficient_mu 2.365
_exptl_absorpt_correction_T_max 0.8909
_exptl_absorpt_correction_T_min 0.5276
_exptl_absorpt_correction_type analytical
_exptl_absorpt_process_details
;
Crystal Faces plugin in Bruker APEX2 software
;
_exptl_crystal_colour colourless
_exptl_crystal_density_diffrn 1.546
_exptl_crystal_density_method 'not measured'
_exptl_crystal_description block
_exptl_crystal_F_000 840
_exptl_crystal_size_max 0.31
_exptl_crystal_size_mid 0.11
_exptl_crystal_size_min 0.05
_refine_diff_density_max 2.064
_refine_diff_density_min -0.944
_refine_diff_density_rms 0.149
_refine_ls_extinction_method none
_refine_ls_goodness_of_fit_ref 1.183
_refine_ls_hydrogen_treatment constr
_refine_ls_matrix_type full
_refine_ls_number_parameters 453
_refine_ls_number_reflns 6156
_refine_ls_number_restraints 312
_refine_ls_restrained_S_all 1.157
_refine_ls_R_factor_all 0.0882
_refine_ls_R_factor_gt 0.0741
_refine_ls_shift/su_max 0.001
_refine_ls_shift/su_mean 0.000
_refine_ls_structure_factor_coef Fsqd
_refine_ls_weighting_details 'calc w=1/[\s^2^(Fo^2^)+(0.0009P)^2^+30.7076P] where P=(Fo^2^+2Fc^2^)/3'
_refine_ls_weighting_scheme calc
_refine_ls_wR_factor_gt 0.1936
_refine_ls_wR_factor_ref 0.1991
_reflns_number_gt 4996
_reflns_number_total 6156
_reflns_threshold_expression >2sigma(I)
_cod_data_source_file c5cc10115h2.cif
_cod_data_source_block syn-15b
_cod_depositor_comments 'Adding full bibliography for 7118367--7118375.cif.'
_cod_original_cell_volume 1758.1(9)
_cod_original_sg_symbol_Hall '-P 1 '
_cod_original_sg_symbol_H-M 'P -1  '
_cod_database_code 7118374

loop_
_symmetry_equiv_pos_as_xyz
'x, y, z'
'-x, -y, -z'

loop_
_atom_site_label
_atom_site_type_symbol
_atom_site_fract_x
_atom_site_fract_y
_atom_site_fract_z
_atom_site_U_iso_or_equiv
_atom_site_adp_type
_atom_site_occupancy
_atom_site_symmetry_multiplicity
_atom_site_calc_flag
_atom_site_refinement_flags
Br1 Br 0.61939(9) 1.15163(6) 0.95372(6) 0.0199(2) Uani 1 1 d .
Br1B Br 0.59022(10) 0.62859(6) 0.93164(7) 0.0275(3) Uani 1 1 d .
C1 C 0.2268(9) 0.7652(6) 0.6555(6) 0.0185(16) Uani 1 1 d U
C2 C 0.1746(9) 0.8552(5) 0.6120(6) 0.0161(15) Uani 1 1 d U
H2 H 0.0656 0.8399 0.5729 0.019 Uiso 1 1 calc R
C3 C 0.1733(9) 0.9309(5) 0.6931(6) 0.0149(15) Uani 1 1 d U
H3 H 0.1525 0.9919 0.6654 0.018 Uiso 1 1 calc R
C4 C 0.3315(9) 0.9438(5) 0.7612(6) 0.0141(15) Uani 1 1 d U
C5 C 0.3949(9) 1.0304(5) 0.8134(6) 0.0151(15) Uani 1 1 d U
H5 H 0.3406 1.0847 0.8057 0.018 Uiso 1 1 calc R
C6 C 0.5400(9) 1.0352(6) 0.8771(6) 0.0183(16) Uani 1 1 d U
C7 C 0.6258(9) 0.9592(6) 0.8862(6) 0.0183(16) Uani 1 1 d U
H7 H 0.7259 0.9649 0.9283 0.022 Uiso 1 1 calc R
C8 C 0.5638(9) 0.8752(6) 0.8335(6) 0.0189(16) Uani 1 1 d U
H8 H 0.6223 0.8225 0.8375 0.023 Uiso 1 1 calc R
C9 C 0.4174(9) 0.8671(6) 0.7748(6) 0.0179(15) Uani 1 1 d U
C10 C 0.2810(9) 0.8841(6) 0.5437(6) 0.0176(16) Uani 1 1 d U
H10 H 0.3876 0.9069 0.5832 0.021 Uiso 1 1 calc R
C11 C 0.2936(10) 0.8001(6) 0.4747(6) 0.0209(17) Uani 1 1 d U
H11A H 0.1881 0.7740 0.4380 0.025 Uiso 1 1 calc R
H11B H 0.3402 0.7498 0.5116 0.025 Uiso 1 1 calc R
C12 C 0.3935(10) 0.8289(6) 0.4052(6) 0.0224(17) Uani 1 1 d U
H12A H 0.5006 0.8518 0.4417 0.027 Uiso 1 1 calc R
H12B H 0.3993 0.7731 0.3615 0.027 Uiso 1 1 calc R
C13 C 0.3262(10) 0.9064(6) 0.3469(6) 0.0246(18) Uani 1 1 d U
H13A H 0.4005 0.9294 0.3093 0.030 Uiso 1 1 calc R
H13B H 0.2283 0.8795 0.3014 0.030 Uiso 1 1 calc R
C14 C 0.2932(9) 0.9888(6) 0.4090(6) 0.0195(16) Uani 1 1 d U
C15 C 0.2169(10) 0.9651(6) 0.4888(6) 0.0194(17) Uani 1 1 d U
H15A H 0.1040 0.9482 0.4619 0.023 Uiso 1 1 calc R
H15B H 0.2295 1.0223 0.5345 0.023 Uiso 1 1 calc R
C16 C 0.0433(9) 0.9004(6) 0.7428(6) 0.0194(16) Uani 1 1 d U
H16A H -0.0577 0.8942 0.6955 0.023 Uiso 1 1 calc R
H16B H 0.0594 0.8372 0.7650 0.023 Uiso 1 1 calc R
C17 C 0.0341(9) 0.9676(6) 0.8274(6) 0.0199(16) Uani 1 1 d U
C18 C 0.0052(10) 1.1265(6) 0.8786(6) 0.0218(17) Uani 1 1 d U
H18A H -0.0295 1.0946 0.9302 0.026 Uiso 1 1 calc R
H18B H -0.0748 1.1674 0.8517 0.026 Uiso 1 1 calc R
C19 C 0.1559(9) 1.1859(6) 0.9191(6) 0.0207(18) Uani 1 1 d U
H19A H 0.2319 1.1468 0.9525 0.031 Uiso 1 1 calc R
H19B H 0.1401 1.2370 0.9643 0.031 Uiso 1 1 calc R
H19C H 0.1950 1.2131 0.8673 0.031 Uiso 1 1 calc R
C1B C 0.1958(9) 0.2476(6) 0.6293(6) 0.0176(16) Uani 1 1 d U
C2B C 0.1451(9) 0.3387(6) 0.5901(6) 0.0171(16) Uani 1 1 d U
H2B H 0.0377 0.3243 0.5485 0.020 Uiso 1 1 calc R
C3B C 0.1368(9) 0.4074(6) 0.6757(6) 0.0166(15) Uani 1 1 d U
H3B H 0.1105 0.4695 0.6522 0.020 Uiso 1 1 calc R
C4B C 0.2968(9) 0.4219(6) 0.7437(6) 0.0164(15) Uani 1 1 d U
C5B C 0.3592(9) 0.5066(6) 0.7956(6) 0.0171(16) Uani 1 1 d U
H5B H 0.3032 0.5604 0.7898 0.021 Uiso 1 1 calc R
C6B C 0.5063(10) 0.5122(6) 0.8571(6) 0.0193(16) Uani 1 1 d U
C7B C 0.5911(10) 0.4349(6) 0.8655(6) 0.0218(17) Uani 1 1 d U
H7B H 0.6912 0.4398 0.9076 0.026 Uiso 1 1 calc R
C8B C 0.5276(9) 0.3510(6) 0.8119(6) 0.0198(16) Uani 1 1 d U
H8B H 0.5847 0.2976 0.8160 0.024 Uiso 1 1 calc R
C9B C 0.3811(9) 0.3443(6) 0.7523(6) 0.0173(15) Uani 1 1 d U
C10B C 0.2558(9) 0.3738(6) 0.5270(6) 0.0172(16) Uani 1 1 d U
H10B H 0.3632 0.3886 0.5685 0.021 Uiso 1 1 calc R
C11B C 0.2606(10) 0.2978(6) 0.4472(6) 0.0210(17) Uani 1 1 d U
H11C H 0.2959 0.2403 0.4759 0.025 Uiso 1 1 calc R
H11D H 0.1543 0.2808 0.4068 0.025 Uiso 1 1 calc R
C12B C 0.3690(10) 0.3312(6) 0.3854(6) 0.0224(17) Uani 1 1 d U
H12C H 0.3683 0.2804 0.3345 0.027 Uiso 1 1 calc R
H12D H 0.4765 0.3444 0.4251 0.027 Uiso 1 1 calc R
C13B C 0.3204(11) 0.4202(6) 0.3399(6) 0.0255(18) Uani 1 1 d U
H13C H 0.4016 0.4449 0.3078 0.031 Uiso 1 1 calc R
H13D H 0.2224 0.4036 0.2904 0.031 Uiso 1 1 calc R
C14B C 0.2963(9) 0.4961(6) 0.4115(6) 0.0210(17) Uani 1 1 d U
C15B C 0.2056(10) 0.4639(6) 0.4841(6) 0.0195(17) Uani 1 1 d U
H15C H 0.0934 0.4530 0.4526 0.023 Uiso 1 1 calc R
H15D H 0.2194 0.5152 0.5365 0.023 Uiso 1 1 calc R
C16B C 0.0103(9) 0.3686(6) 0.7235(6) 0.0172(16) Uani 1 1 d U
H16C H -0.0910 0.3646 0.6767 0.021 Uiso 1 1 calc R
H16D H 0.0292 0.3033 0.7378 0.021 Uiso 1 1 calc R
C17B C -0.0047(9) 0.4224(5) 0.8136(6) 0.0168(16) Uani 1 1 d U
C18B C 0.0201(11) 0.5759(6) 0.8954(6) 0.0227(18) Uani 1 1 d U
H18C H 0.0984 0.5577 0.9496 0.027 Uiso 1 1 calc R
H18D H -0.0833 0.5678 0.9112 0.027 Uiso 1 1 calc R
C19B C 0.0594(12) 0.6767(6) 0.8798(7) 0.034(2) Uani 1 1 d U
H19D H 0.1579 0.6833 0.8593 0.051 Uiso 1 1 calc R
H19E H 0.0697 0.7169 0.9396 0.051 Uiso 1 1 calc R
H19F H -0.0237 0.6961 0.8303 0.051 Uiso 1 1 calc R
O1 O 0.1651(7) 0.6866(4) 0.6306(4) 0.0249(14) Uani 1 1 d U
O2 O 0.3550(7) 0.7771(4) 0.7292(4) 0.0201(12) Uani 1 1 d U
O3 O 0.3225(7) 1.0701(4) 0.3926(4) 0.0273(14) Uani 1 1 d U
O4 O 0.0357(9) 0.9444(5) 0.9054(5) 0.0396(18) Uani 1 1 d U
O5 O 0.0203(7) 1.0555(4) 0.8037(4) 0.0192(12) Uani 1 1 d U
O1B O 0.1356(7) 0.1690(4) 0.5986(4) 0.0240(13) Uani 1 1 d U
O2B O 0.3194(6) 0.2557(4) 0.7054(4) 0.0185(12) Uani 1 1 d U
O3B O 0.3424(7) 0.5776(4) 0.4120(5) 0.0288(14) Uani 1 1 d U
O4B O -0.0311(7) 0.3874(4) 0.8823(4) 0.0255(14) Uani 1 1 d U
O5B O 0.0185(6) 0.5172(4) 0.8100(4) 0.0177(12) Uani 1 1 d U

loop_
_atom_site_aniso_label
_atom_site_aniso_U_11
_atom_site_aniso_U_22
_atom_site_aniso_U_33
_atom_site_aniso_U_23
_atom_site_aniso_U_13
_atom_site_aniso_U_12
Br1 0.0166(4) 0.0174(4) 0.0238(5) 0.0007(3) 0.0015(3) -0.0005(3)
Br1B 0.0254(5) 0.0241(5) 0.0271(5) -0.0032(4) -0.0003(4) -0.0083(4)
C1 0.019(4) 0.017(4) 0.021(4) 0.000(3) 0.006(3) 0.008(3)
C2 0.017(3) 0.015(3) 0.016(3) 0.000(3) 0.004(3) 0.006(3)
C3 0.014(3) 0.013(3) 0.017(3) 0.001(3) 0.001(3) 0.005(3)
C4 0.012(3) 0.014(3) 0.018(3) 0.002(3) 0.005(3) 0.005(3)
C5 0.014(3) 0.015(3) 0.020(4) 0.004(3) 0.009(3) 0.006(3)
C6 0.014(3) 0.019(4) 0.020(4) -0.001(3) 0.004(3) -0.001(3)
C7 0.013(3) 0.022(4) 0.020(4) 0.007(3) 0.002(3) 0.005(3)
C8 0.016(4) 0.020(4) 0.022(4) 0.005(3) 0.005(3) 0.008(3)
C9 0.017(3) 0.016(3) 0.022(4) 0.004(3) 0.007(3) 0.005(3)
C10 0.016(3) 0.018(3) 0.019(3) -0.002(3) 0.003(3) 0.007(3)
C11 0.025(4) 0.017(4) 0.021(4) -0.001(3) 0.004(3) 0.009(3)
C12 0.023(4) 0.024(4) 0.020(4) 0.000(3) 0.004(3) 0.009(3)
C13 0.025(4) 0.028(4) 0.021(4) -0.001(3) 0.008(3) 0.003(3)
C14 0.016(4) 0.019(4) 0.023(4) 0.002(3) 0.002(3) 0.003(3)
C15 0.018(4) 0.015(4) 0.023(4) -0.004(3) 0.003(3) -0.002(3)
C16 0.015(4) 0.021(4) 0.021(4) 0.001(3) 0.001(3) 0.004(3)
C17 0.018(4) 0.028(4) 0.017(4) 0.007(3) 0.007(3) 0.008(3)
C18 0.025(4) 0.022(4) 0.019(4) 0.000(3) 0.007(3) 0.007(3)
C19 0.020(4) 0.019(4) 0.023(4) 0.000(3) 0.003(3) 0.008(3)
C1B 0.017(3) 0.019(4) 0.017(4) 0.000(3) 0.003(3) 0.005(3)
C2B 0.012(3) 0.018(3) 0.019(4) 0.000(3) -0.002(3) 0.005(3)
C3B 0.015(3) 0.017(3) 0.018(3) -0.001(3) 0.002(3) 0.007(3)
C4B 0.013(3) 0.021(3) 0.017(3) 0.001(3) 0.007(3) 0.006(3)
C5B 0.015(3) 0.017(4) 0.020(4) 0.002(3) 0.004(3) 0.004(3)
C6B 0.021(4) 0.019(4) 0.016(4) 0.003(3) 0.003(3) -0.003(3)
C7B 0.015(4) 0.026(4) 0.022(4) 0.004(3) 0.000(3) 0.000(3)
C8B 0.016(4) 0.022(4) 0.022(4) 0.008(3) 0.002(3) 0.003(3)
C9B 0.017(3) 0.018(3) 0.017(3) 0.003(3) 0.005(3) 0.002(3)
C10B 0.013(3) 0.017(3) 0.019(4) 0.000(3) 0.000(3) 0.005(3)
C11B 0.024(4) 0.015(4) 0.025(4) -0.001(3) 0.007(3) 0.007(3)
C12B 0.025(4) 0.022(4) 0.022(4) 0.000(3) 0.008(3) 0.008(3)
C13B 0.030(4) 0.026(4) 0.021(4) 0.001(3) 0.006(3) 0.004(3)
C14B 0.015(4) 0.020(4) 0.026(4) 0.001(3) 0.000(3) 0.005(3)
C15B 0.020(4) 0.016(4) 0.022(4) -0.002(3) 0.003(3) 0.004(3)
C16B 0.012(3) 0.017(4) 0.022(4) 0.002(3) 0.002(3) 0.004(3)
C17B 0.012(3) 0.015(3) 0.024(4) 0.004(3) 0.004(3) 0.003(3)
C18B 0.031(4) 0.018(4) 0.019(4) -0.003(3) 0.006(3) 0.004(3)
C19B 0.040(6) 0.022(5) 0.042(6) -0.008(4) 0.017(5) -0.002(4)
O1 0.025(3) 0.017(3) 0.031(4) 0.000(3) 0.003(3) 0.006(3)
O2 0.022(3) 0.014(3) 0.023(3) 0.002(2) 0.003(2) 0.003(2)
O3 0.027(3) 0.022(3) 0.030(4) 0.004(3) 0.005(3) -0.003(3)
O4 0.063(5) 0.041(4) 0.028(4) 0.015(3) 0.025(3) 0.028(4)
O5 0.025(3) 0.017(3) 0.015(3) -0.001(2) 0.004(2) 0.004(2)
O1B 0.027(3) 0.016(3) 0.027(3) -0.003(3) 0.006(3) 0.000(3)
O2B 0.018(3) 0.016(3) 0.020(3) 0.001(2) 0.000(2) 0.006(2)
O3B 0.031(3) 0.021(3) 0.037(4) 0.005(3) 0.014(3) -0.001(3)
O4B 0.039(4) 0.016(3) 0.024(3) 0.006(3) 0.012(3) 0.002(3)
O5B 0.022(3) 0.015(3) 0.018(3) 0.006(2) 0.007(2) 0.006(2)

loop_
_atom_type_symbol
_atom_type_description
_atom_type_scat_dispersion_real
_atom_type_scat_dispersion_imag
_atom_type_scat_source
C C 0.0033 0.0016 'International Tables Vol C Tables 4.2.6.8 and 6.1.1.4'
H H 0.0000 0.0000 'International Tables Vol C Tables 4.2.6.8 and 6.1.1.4'
O O 0.0106 0.0060 'International Tables Vol C Tables 4.2.6.8 and 6.1.1.4'
Br Br -0.2901 2.4595 'International Tables Vol C Tables 4.2.6.8 and 6.1.1.4'

loop_
_geom_angle_atom_site_label_1
_geom_angle_atom_site_label_2
_geom_angle_atom_site_label_3
_geom_angle
O1 C1 O2 117.7(7)
O1 C1 C2 126.0(8)
O2 C1 C2 116.3(7)
C3 C2 C1 108.9(6)
C3 C2 C10 114.9(7)
C1 C2 C10 108.6(6)
C3 C2 H2 108.1
C1 C2 H2 108.1
C10 C2 H2 108.1
C4 C3 C2 108.6(6)
C4 C3 C16 112.0(7)
C2 C3 C16 109.1(6)
C4 C3 H3 109.0
C2 C3 H3 109.0
C16 C3 H3 109.0
C9 C4 C5 118.0(7)
C9 C4 C3 119.5(7)
C5 C4 C3 122.4(7)
C6 C5 C4 118.5(7)
C6 C5 H5 120.7
C4 C5 H5 120.7
C7 C6 C5 122.3(7)
C7 C6 Br1 119.6(6)
C5 C6 Br1 118.1(6)
C8 C7 C6 118.7(7)
C8 C7 H7 120.7
C6 C7 H7 120.7
C9 C8 C7 120.1(7)
C9 C8 H8 119.9
C7 C8 H8 119.9
C8 C9 C4 122.2(8)
C8 C9 O2 117.4(7)
C4 C9 O2 120.5(7)
C11 C10 C15 110.7(7)
C11 C10 C2 111.2(7)
C15 C10 C2 109.4(6)
C11 C10 H10 108.5
C15 C10 H10 108.5
C2 C10 H10 108.5
C10 C11 C12 111.3(7)
C10 C11 H11A 109.4
C12 C11 H11A 109.4
C10 C11 H11B 109.4
C12 C11 H11B 109.4
H11A C11 H11B 108.0
C13 C12 C11 111.2(7)
C13 C12 H12A 109.4
C11 C12 H12A 109.4
C13 C12 H12B 109.4
C11 C12 H12B 109.4
H12A C12 H12B 108.0
C14 C13 C12 112.5(7)
C14 C13 H13A 109.1
C12 C13 H13A 109.1
C14 C13 H13B 109.1
C12 C13 H13B 109.1
H13A C13 H13B 107.8
O3 C14 C15 122.0(8)
O3 C14 C13 121.3(8)
C15 C14 C13 116.6(7)
C14 C15 C10 114.6(7)
C14 C15 H15A 108.6
C10 C15 H15A 108.6
C14 C15 H15B 108.6
C10 C15 H15B 108.6
H15A C15 H15B 107.6
C17 C16 C3 114.3(7)
C17 C16 H16A 108.7
C3 C16 H16A 108.7
C17 C16 H16B 108.7
C3 C16 H16B 108.7
H16A C16 H16B 107.6
O4 C17 O5 124.0(8)
O4 C17 C16 124.0(8)
O5 C17 C16 112.0(7)
O5 C18 C19 111.2(7)
O5 C18 H18A 109.4
C19 C18 H18A 109.4
O5 C18 H18B 109.4
C19 C18 H18B 109.4
H18A C18 H18B 108.0
C18 C19 H19A 109.5
C18 C19 H19B 109.5
H19A C19 H19B 109.5
C18 C19 H19C 109.5
H19A C19 H19C 109.5
H19B C19 H19C 109.5
O1B C1B O2B 117.3(7)
O1B C1B C2B 125.6(7)
O2B C1B C2B 117.1(7)
C1B C2B C3B 107.3(7)
C1B C2B C10B 109.0(6)
C3B C2B C10B 116.0(7)
C1B C2B H2B 108.1
C3B C2B H2B 108.1
C10B C2B H2B 108.1
C4B C3B C16B 112.3(7)
C4B C3B C2B 108.0(6)
C16B C3B C2B 110.0(6)
C4B C3B H3B 108.9
C16B C3B H3B 108.9
C2B C3B H3B 108.9
C5B C4B C9B 119.8(7)
C5B C4B C3B 123.3(7)
C9B C4B C3B 116.9(7)
C4B C5B C6B 118.8(7)
C4B C5B H5B 120.6
C6B C5B H5B 120.6
C7B C6B C5B 121.5(8)
C7B C6B Br1B 119.7(6)
C5B C6B Br1B 118.8(6)
C8B C7B C6B 118.8(8)
C8B C7B H7B 120.6
C6B C7B H7B 120.6
C9B C8B C7B 120.1(8)
C9B C8B H8B 119.9
C7B C8B H8B 119.9
C8B C9B C4B 121.0(8)
C8B C9B O2B 117.0(7)
C4B C9B O2B 121.9(7)
C15B C10B C11B 110.0(7)
C15B C10B C2B 110.5(6)
C11B C10B C2B 111.3(7)
C15B C10B H10B 108.3
C11B C10B H10B 108.3
C2B C10B H10B 108.3
C12B C11B C10B 111.7(7)
C12B C11B H11C 109.3
C10B C11B H11C 109.3
C12B C11B H11D 109.3
C10B C11B H11D 109.3
H11C C11B H11D 107.9
C11B C12B C13B 111.5(7)
C11B C12B H12C 109.3
C13B C12B H12C 109.3
C11B C12B H12D 109.3
C13B C12B H12D 109.3
H12C C12B H12D 108.0
C14B C13B C12B 112.6(7)
C14B C13B H13C 109.1
C12B C13B H13C 109.1
C14B C13B H13D 109.1
C12B C13B H13D 109.1
H13C C13B H13D 107.8
O3B C14B C13B 123.1(8)
O3B C14B C15B 120.9(8)
C13B C14B C15B 116.0(7)
C14B C15B C10B 113.6(7)
C14B C15B H15C 108.8
C10B C15B H15C 108.8
C14B C15B H15D 108.8
C10B C15B H15D 108.8
H15C C15B H15D 107.7
C17B C16B C3B 117.2(7)
C17B C16B H16C 108.0
C3B C16B H16C 108.0
C17B C16B H16D 108.0
C3B C16B H16D 108.0
H16C C16B H16D 107.2
O4B C17B O5B 123.0(7)
O4B C17B C16B 125.0(7)
O5B C17B C16B 112.0(7)
O5B C18B C19B 108.9(7)
O5B C18B H18C 109.9
C19B C18B H18C 109.9
O5B C18B H18D 109.9
C19B C18B H18D 109.9
H18C C18B H18D 108.3
C18B C19B H19D 109.5
C18B C19B H19E 109.5
H19D C19B H19E 109.5
C18B C19B H19F 109.5
H19D C19B H19F 109.5
H19E C19B H19F 109.5
C1 O2 C9 121.5(6)
C17 O5 C18 117.2(6)
C1B O2B C9B 120.1(6)
C17B O5B C18B 116.9(6)

loop_
_geom_bond_atom_site_label_1
_geom_bond_atom_site_label_2
_geom_bond_distance
Br1 C6 1.909(8)
Br1B C6B 1.902(8)
C1 O1 1.195(10)
C1 O2 1.360(10)
C1 C2 1.534(11)
C2 C3 1.532(11)
C2 C10 1.557(11)
C2 H2 1.0000
C3 C4 1.510(11)
C3 C16 1.532(11)
C3 H3 1.0000
C4 C9 1.390(11)
C4 C5 1.398(11)
C5 C6 1.397(11)
C5 H5 0.9500
C6 C7 1.377(11)
C7 C8 1.369(12)
C7 H7 0.9500
C8 C9 1.372(11)
C8 H8 0.9500
C9 O2 1.404(10)
C10 C11 1.527(11)
C10 C15 1.530(11)
C10 H10 1.0000
C11 C12 1.529(12)
C11 H11A 0.9900
C11 H11B 0.9900
C12 C13 1.523(12)
C12 H12A 0.9900
C12 H12B 0.9900
C13 C14 1.513(12)
C13 H13A 0.9900
C13 H13B 0.9900
C14 O3 1.217(10)
C14 C15 1.500(12)
C15 H15A 0.9900
C15 H15B 0.9900
C16 C17 1.514(11)
C16 H16A 0.9900
C16 H16B 0.9900
C17 O4 1.192(10)
C17 O5 1.333(10)
C18 O5 1.459(10)
C18 C19 1.489(12)
C18 H18A 0.9900
C18 H18B 0.9900
C19 H19A 0.9800
C19 H19B 0.9800
C19 H19C 0.9800
C1B O1B 1.204(10)
C1B O2B 1.357(10)
C1B C2B 1.522(11)
C2B C3B 1.535(11)
C2B C10B 1.551(11)
C2B H2B 1.0000
C3B C4B 1.521(11)
C3B C16B 1.524(11)
C3B H3B 1.0000
C4B C5B 1.373(11)
C4B C9B 1.389(11)
C5B C6B 1.396(11)
C5B H5B 0.9500
C6B C7B 1.388(12)
C7B C8B 1.376(12)
C7B H7B 0.9500
C8B C9B 1.379(11)
C8B H8B 0.9500
C9B O2B 1.392(10)
C10B C15B 1.528(11)
C10B C11B 1.530(11)
C10B H10B 1.0000
C11B C12B 1.516(12)
C11B H11C 0.9900
C11B H11D 0.9900
C12B C13B 1.526(12)
C12B H12C 0.9900
C12B H12D 0.9900
C13B C14B 1.501(12)
C13B H13C 0.9900
C13B H13D 0.9900
C14B O3B 1.197(10)
C14B C15B 1.524(12)
C15B H15C 0.9900
C15B H15D 0.9900
C16B C17B 1.495(11)
C16B H16C 0.9900
C16B H16D 0.9900
C17B O4B 1.198(10)
C17B O5B 1.356(9)
C18B O5B 1.432(10)
C18B C19B 1.494(12)
C18B H18C 0.9900
C18B H18D 0.9900
C19B H19D 0.9800
C19B H19E 0.9800
C19B H19F 0.9800
